data_7028759
loop_
_publ_author_name
'Mulyana, Yanyan'
'Alley, Kerwyn G.'
'Davies, Kristian M.'
'Abrahams, Brendan F.'
'Moubaraki, Boujemaa'
'Murray, Keith S.'
'Boskovic, Colette'

_publ_section_title
;
 Dinuclear cobalt(ii) and cobalt(iii) complexes of bis-bidentate
 napthoquinone ligands.
;
_journal_issue 6
_journal_name_full 'Dalton transactions (Cambridge, England : 2003)'
_journal_page_first 2499
_journal_page_last 2511
_journal_paper_doi 10.1039/c3dt52811a
_journal_volume 43
_journal_year 2014
_chemical_formula_sum 'C70 H72 Cl2 Co2 N10 O15'
_chemical_formula_weight 1482.14
_chemical_name_systematic
;
 ?
;
_space_group_IT_number 14
_symmetry_cell_setting monoclinic
_symmetry_space_group_name_Hall '-P 2ybc'
_symmetry_space_group_name_H-M 'P 1 21/c 1'
_atom_sites_solution_hydrogens geom
_atom_sites_solution_primary direct
_atom_sites_solution_secondary difmap
_audit_creation_method SHELXL-97
_cell_angle_alpha 90.00
_cell_angle_beta 106.282(9)
_cell_angle_gamma 90.00
_cell_formula_units_Z 4
_cell_length_a 19.0266(16)
_cell_length_b 18.3969(15)
_cell_length_c 20.8598(19)
_cell_measurement_reflns_used 11021
_cell_measurement_temperature 130(2)
_cell_measurement_theta_max 74.8
_cell_measurement_theta_min 3.26
_cell_volume 7008.7(11)
_computing_cell_refinement
;
CrysAlisPro, Agilent Technologies,
Version 1.171.35.15 (release 03-08-2011 CrysAlis171 .NET)
(compiled Aug  3 2011,13:03:54)
;
_computing_data_collection
;
CrysAlisPro, Agilent Technologies,
Version 1.171.35.15 (release 03-08-2011 CrysAlis171 .NET)
(compiled Aug  3 2011,13:03:54)
;
_computing_molecular_graphics Crystalmaker
_computing_publication_material 'SHELXL-97 (Sheldrick, 1997)'
_computing_structure_refinement 'SHELXL-97 (Sheldrick, 1997)'
_computing_structure_solution 'SHELXS-97 (Sheldrick, 1997)'
_diffrn_ambient_temperature 130(2)
_diffrn_detector_area_resol_mean 10.2273
_diffrn_measured_fraction_theta_full 0.970
_diffrn_measured_fraction_theta_max 0.970
_diffrn_measurement_device_type 'SuperNova, Dual, Cu at zero, Atlas'
_diffrn_measurement_method '\w scans'
_diffrn_radiation_monochromator mirror
_diffrn_radiation_source 'fine-focus sealed tube'
_diffrn_radiation_type CuK\a
_diffrn_radiation_wavelength 1.54184
_diffrn_reflns_av_R_equivalents 0.0639
_diffrn_reflns_av_sigmaI/netI 0.0809
_diffrn_reflns_limit_h_max 22
_diffrn_reflns_limit_h_min -23
_diffrn_reflns_limit_k_max 14
_diffrn_reflns_limit_k_min -22
_diffrn_reflns_limit_l_max 26
_diffrn_reflns_limit_l_min -24
_diffrn_reflns_number 27447
_diffrn_reflns_theta_full 75.55
_diffrn_reflns_theta_max 75.55
_diffrn_reflns_theta_min 3.26
_exptl_absorpt_coefficient_mu 5.017
_exptl_absorpt_correction_T_max 1.00000
_exptl_absorpt_correction_T_min 0.03090
_exptl_absorpt_correction_type multi-scan
_exptl_absorpt_process_details
;
 CrysAlisPro, Agilent Technologies,
 Version 1.171.35.15 (release 03-08-2011 CrysAlis171 .NET)
 (compiled Aug  3 2011,13:03:54)
 Empirical absorption correction using spherical harmonics,
 implemented in SCALE3 ABSPACK scaling algorithm.
;
_exptl_crystal_colour 'dark purple'
_exptl_crystal_density_diffrn 1.405
_exptl_crystal_density_method 'not measured'
_exptl_crystal_description 'trigonal prism'
_exptl_crystal_F_000 3080
_exptl_crystal_size_max 0.86
_exptl_crystal_size_mid 0.64
_exptl_crystal_size_min 0.33
_platon_squeeze_details
;
;
_refine_diff_density_max 1.146
_refine_diff_density_min -1.153
_refine_diff_density_rms 0.119
_refine_ls_extinction_method none
_refine_ls_goodness_of_fit_ref 1.026
_refine_ls_hydrogen_treatment mixed
_refine_ls_matrix_type full
_refine_ls_number_parameters 853
_refine_ls_number_reflns 14094
_refine_ls_number_restraints 36
_refine_ls_restrained_S_all 1.027
_refine_ls_R_factor_all 0.0934
_refine_ls_R_factor_gt 0.0849
_refine_ls_shift/su_max 0.001
_refine_ls_shift/su_mean 0.000
_refine_ls_structure_factor_coef Fsqd
_refine_ls_weighting_details 'calc w=1/[\s^2^(Fo^2^)+(0.1699P)^2^+0.0000P] where P=(Fo^2^+2Fc^2^)/3'
_refine_ls_weighting_scheme calc
_refine_ls_wR_factor_gt 0.2233
_refine_ls_wR_factor_ref 0.2350
_reflns_number_gt 11667
_reflns_number_total 14094
_reflns_threshold_expression >2sigma(I)
_cod_data_source_file c3dt52811a.txt
_cod_data_source_block Compound_4
_cod_original_cell_volume 7008.7(10)
_cod_database_code 7028759

loop_
_symmetry_equiv_pos_as_xyz
'x, y, z'
'-x, y+1/2, -z+1/2'
'-x, -y, -z'
'x, -y-1/2, z-1/2'

loop_
_atom_site_label
_atom_site_type_symbol
_atom_site_fract_x
_atom_site_fract_y
_atom_site_fract_z
_atom_site_U_iso_or_equiv
_atom_site_adp_type
_atom_site_occupancy
_atom_site_symmetry_multiplicity
_atom_site_calc_flag
_atom_site_refinement_flags
_atom_site_disorder_assembly
_atom_site_disorder_group
Co1 Co 0.72920(3) 0.78820(3) 0.28448(3) 0.01746(15) Uani 1 1 d . . .
Co2 Co 0.29353(3) 0.73958(3) 0.23943(3) 0.02680(17) Uani 1 1 d . A .
Cl1 Cl 0.94688(5) 0.88680(6) 0.63161(5) 0.0374(2) Uani 1 1 d . . .
Cl2 Cl 0.74266(7) 0.50576(9) 0.55564(5) 0.0540(3) Uani 1 1 d . . .
O1 O 0.67524(13) 0.87669(12) 0.22130(12) 0.0206(5) Uani 1 1 d . . .
O4 O 0.34611(15) 0.70622(16) 0.34208(13) 0.0335(6) Uani 1 1 d . . .
O2 O 0.63822(12) 0.80156(12) 0.31337(11) 0.0187(4) Uani 1 1 d . . .
O5 O 0.38527(13) 0.79741(12) 0.26131(12) 0.0215(5) Uani 1 1 d . . .
O3 O 0.42890(14) 0.95060(12) 0.27647(13) 0.0253(5) Uani 1 1 d . . .
O6 O 0.59934(13) 0.84919(13) 0.43198(12) 0.0232(5) Uani 1 1 d . . .
O10 O 0.98918(18) 0.8781(2) 0.58580(19) 0.0474(8) Uani 1 1 d . . .
O7 O 0.9122(5) 0.9556(4) 0.6198(4) 0.128(3) Uani 1 1 d . . .
O8 O 0.8902(3) 0.8359(4) 0.6195(3) 0.111(2) Uani 1 1 d U . .
O9 O 0.9916(2) 0.8811(4) 0.6977(2) 0.097(2) Uani 1 1 d . . .
O11 O 0.7931(3) 0.5025(3) 0.5191(3) 0.0839(16) Uani 1 1 d . . .
O12 O 0.7107(4) 0.5779(3) 0.5576(3) 0.099(2) Uani 1 1 d . . .
O14 O 0.7679(5) 0.4868(4) 0.6213(3) 0.117(3) Uani 1 1 d . . .
N1 N 0.80843(16) 0.79100(15) 0.23062(15) 0.0226(6) Uani 1 1 d . . .
N5 N 0.21363(19) 0.6561(2) 0.2306(2) 0.0413(9) Uani 1 1 d . . .
N2 N 0.78919(16) 0.69402(16) 0.33075(15) 0.0245(6) Uani 1 1 d . . .
N6 N 0.22878(17) 0.7683(2) 0.14142(17) 0.0311(7) Uani 1 1 d . . .
N3 N 0.68190(17) 0.70726(15) 0.20077(15) 0.0243(6) Uani 1 1 d . . .
N7 N 0.34076(19) 0.64594(16) 0.19426(16) 0.0296(7) Uani 1 1 d . . .
N4 N 0.80949(16) 0.86630(16) 0.34155(16) 0.0244(6) Uani 1 1 d . . .
N8 N 0.21254(19) 0.7961(2) 0.28008(18) 0.0364(8) Uani 1 1 d . . .
C1 C 0.61465(17) 0.89155(15) 0.22938(15) 0.0160(6) Uani 1 1 d . . .
C11 C 0.40570(18) 0.73799(18) 0.36517(17) 0.0206(6) Uani 1 1 d . . .
C2 C 0.59209(17) 0.85025(15) 0.28256(15) 0.0150(5) Uani 1 1 d . . .
C12 C 0.43041(17) 0.78948(16) 0.31993(16) 0.0168(6) Uani 1 1 d . . .
C3 C 0.52557(16) 0.86506(15) 0.29329(14) 0.0141(5) Uani 1 1 d . . .
C13 C 0.49851(16) 0.82125(15) 0.34025(15) 0.0149(5) Uani 1 1 d . . .
C4 C 0.47976(17) 0.92564(15) 0.25826(16) 0.0171(6) Uani 1 1 d . . .
C14 C 0.54377(16) 0.81206(16) 0.40879(15) 0.0171(6) Uani 1 1 d . . .
C5 C 0.49779(18) 0.95856(16) 0.19938(16) 0.0197(6) Uani 1 1 d . . .
C15 C 0.51990(17) 0.75894(16) 0.45299(16) 0.0170(6) Uani 1 1 d . . .
C6 C 0.56513(18) 0.94381(15) 0.18689(16) 0.0183(6) Uani 1 1 d . . .
C20 C 0.45137(17) 0.72471(17) 0.43252(16) 0.0169(6) Uani 1 1 d . . .
C7 C 0.5833(2) 0.97553(18) 0.13314(18) 0.0269(7) Uani 1 1 d . . .
H7 H 0.6295 0.9663 0.1257 0.032 Uiso 1 1 calc R . .
C19 C 0.42877(19) 0.67841(18) 0.47543(17) 0.0228(6) Uani 1 1 d . . .
H19 H 0.3817 0.6565 0.4618 0.027 Uiso 1 1 calc R . .
C8 C 0.5328(3) 1.0209(2) 0.0904(2) 0.0367(9) Uani 1 1 d . . .
H8 H 0.5445 1.0426 0.0533 0.044 Uiso 1 1 calc R . .
C18 C 0.4755(2) 0.66426(19) 0.53861(17) 0.0248(7) Uani 1 1 d . . .
H18 H 0.4605 0.6329 0.5685 0.030 Uiso 1 1 calc R . .
C9 C 0.4659(3) 1.0347(2) 0.1016(2) 0.0375(9) Uani 1 1 d . . .
H9 H 0.4316 1.0654 0.0717 0.045 Uiso 1 1 calc R . .
C17 C 0.5440(2) 0.6964(2) 0.55750(17) 0.0290(7) Uani 1 1 d . . .
H17 H 0.5763 0.6857 0.6002 0.035 Uiso 1 1 calc R . .
C10 C 0.4480(2) 1.00438(18) 0.1558(2) 0.0284(7) Uani 1 1 d . . .
H10 H 0.4020 1.0147 0.1632 0.034 Uiso 1 1 calc R . .
C16 C 0.5664(2) 0.74370(19) 0.51558(18) 0.0253(7) Uani 1 1 d . . .
H16 H 0.6134 0.7656 0.5296 0.030 Uiso 1 1 calc R . .
C21 C 0.86630(19) 0.73726(19) 0.26243(19) 0.0254(7) Uani 1 1 d . . .
H21A H 0.9069 0.7631 0.2944 0.031 Uiso 1 1 calc R . .
H21B H 0.8860 0.7158 0.2275 0.031 Uiso 1 1 calc R . .
C22 C 0.8402(2) 0.6764(2) 0.29892(18) 0.0262(7) Uani 1 1 d . . .
C23 C 0.8713(3) 0.6083(2) 0.3030(2) 0.0377(9) Uani 1 1 d . . .
H23 H 0.9046 0.5968 0.2779 0.045 Uiso 1 1 calc R . .
C42A C 0.1556(7) 0.6637(9) 0.1701(6) 0.042(3) Uani 0.607(8) 1 d PU A 1
H42A H 0.1124 0.6853 0.1806 0.050 Uiso 0.607(8) 1 calc PR A 1
H42B H 0.1414 0.6150 0.1506 0.050 Uiso 0.607(8) 1 calc PR A 1
C43A C 0.1775(6) 0.7114(7) 0.1191(7) 0.041(3) Uani 0.607(8) 1 d PU A 1
C44A C 0.1398(5) 0.7032(8) 0.0533(5) 0.077(4) Uani 0.607(8) 1 d P A 1
H44A H 0.1020 0.6680 0.0399 0.092 Uiso 0.607(8) 1 calc PR A 1
C45A C 0.1576(7) 0.7467(9) 0.0075(5) 0.092(5) Uani 0.607(8) 1 d P A 1
H45A H 0.1336 0.7405 -0.0387 0.110 Uiso 0.607(8) 1 calc PR A 1
C46A C 0.2091(6) 0.7984(8) 0.0272(5) 0.078(4) Uani 0.607(8) 1 d P A 1
H46A H 0.2227 0.8273 -0.0051 0.093 Uiso 0.607(8) 1 calc PR A 1
C47A C 0.2428(4) 0.8097(6) 0.0956(5) 0.0405(19) Uani 0.607(8) 1 d P A 1
C24 C 0.8532(3) 0.5567(2) 0.3442(3) 0.0462(11) Uani 1 1 d . . .
H24 H 0.8743 0.5095 0.3482 0.055 Uiso 1 1 calc R . .
C25 C 0.8043(3) 0.5748(2) 0.3791(2) 0.0419(10) Uani 1 1 d . . .
H25 H 0.7924 0.5406 0.4085 0.050 Uiso 1 1 calc R . .
C26 C 0.7717(2) 0.6447(2) 0.3711(2) 0.0315(8) Uani 1 1 d . . .
C27 C 0.7188(3) 0.6651(3) 0.4092(2) 0.0413(10) Uani 1 1 d . . .
H27A H 0.7459 0.6797 0.4546 0.062 Uiso 1 1 calc R . .
H27B H 0.6876 0.6233 0.4113 0.062 Uiso 1 1 calc R . .
H27C H 0.6884 0.7057 0.3868 0.062 Uiso 1 1 calc R . .
C48 C 0.2999(3) 0.8745(3) 0.1228(3) 0.0451(11) Uani 1 1 d . . .
H48A H 0.3170 0.8724 0.1717 0.068 Uiso 1 1 calc R A 1
H48B H 0.2757 0.9213 0.1090 0.068 Uiso 1 1 calc R A 1
H48C H 0.3417 0.8695 0.1044 0.068 Uiso 1 1 calc R A 1
C28 C 0.7719(2) 0.7721(2) 0.16051(18) 0.0268(7) Uani 1 1 d . . .
H28A H 0.8092 0.7610 0.1370 0.032 Uiso 1 1 calc R . .
H28B H 0.7425 0.8140 0.1379 0.032 Uiso 1 1 calc R . .
C49 C 0.2534(2) 0.5857(2) 0.2405(2) 0.0365(9) Uani 1 1 d . A .
H49A H 0.2805 0.5799 0.2882 0.044 Uiso 1 1 calc R . .
H49B H 0.2179 0.5453 0.2278 0.044 Uiso 1 1 calc R . .
C29 C 0.7229(2) 0.70723(19) 0.15750(18) 0.0267(7) Uani 1 1 d . . .
C50 C 0.3055(2) 0.5827(2) 0.1992(2) 0.0334(9) Uani 1 1 d . A .
C30 C 0.7190(2) 0.6523(2) 0.1114(2) 0.0378(9) Uani 1 1 d . . .
H30 H 0.7491 0.6537 0.0819 0.045 Uiso 1 1 calc R . .
C51 C 0.3192(3) 0.5182(2) 0.1682(2) 0.0488(13) Uani 1 1 d . . .
H51 H 0.2930 0.4751 0.1715 0.059 Uiso 1 1 calc R A .
C31 C 0.6705(3) 0.5948(3) 0.1087(2) 0.0485(11) Uani 1 1 d . . .
H31 H 0.6663 0.5568 0.0770 0.058 Uiso 1 1 calc R . .
C52 C 0.3694(3) 0.5180(2) 0.1338(2) 0.0508(13) Uani 1 1 d . A .
H52 H 0.3798 0.4749 0.1131 0.061 Uiso 1 1 calc R . .
C32 C 0.6296(3) 0.5945(2) 0.1521(2) 0.0457(11) Uani 1 1 d . . .
H32 H 0.5966 0.5556 0.1514 0.055 Uiso 1 1 calc R . .
C53 C 0.4052(3) 0.5818(2) 0.1296(3) 0.0476(11) Uani 1 1 d . . .
H53 H 0.4417 0.5825 0.1064 0.057 Uiso 1 1 calc R A .
C33 C 0.6355(2) 0.6511(2) 0.1983(2) 0.0342(8) Uani 1 1 d . . .
C54 C 0.3889(3) 0.6456(2) 0.1587(2) 0.0372(9) Uani 1 1 d . A .
C34 C 0.5924(3) 0.6492(3) 0.2480(3) 0.0542(13) Uani 1 1 d . . .
H34A H 0.6229 0.6299 0.2904 0.081 Uiso 1 1 calc R . .
H34B H 0.5493 0.6181 0.2312 0.081 Uiso 1 1 calc R . .
H34C H 0.5765 0.6986 0.2549 0.081 Uiso 1 1 calc R . .
C55 C 0.4228(4) 0.7164(3) 0.1468(3) 0.0565(15) Uani 1 1 d . . .
H55A H 0.3866 0.7451 0.1138 0.085 Uiso 1 1 calc R A .
H55B H 0.4650 0.7066 0.1299 0.085 Uiso 1 1 calc R . .
H55C H 0.4388 0.7435 0.1888 0.085 Uiso 1 1 calc R . .
C35 C 0.8386(2) 0.86580(19) 0.2359(2) 0.0274(7) Uani 1 1 d . . .
H35A H 0.8033 0.8984 0.2052 0.033 Uiso 1 1 calc R . .
H35B H 0.8847 0.8659 0.2226 0.033 Uiso 1 1 calc R . .
C56 C 0.1770(2) 0.6694(3) 0.2825(3) 0.0534(14) Uani 1 1 d . A .
H56A H 0.2088 0.6529 0.3262 0.064 Uiso 1 1 calc R . .
H56B H 0.1309 0.6410 0.2725 0.064 Uiso 1 1 calc R . .
C36 C 0.85328(18) 0.89292(18) 0.30610(19) 0.0241(7) Uani 1 1 d . . .
C57 C 0.1602(2) 0.7480(3) 0.2862(4) 0.0573(15) Uani 1 1 d . A .
C37 C 0.9085(2) 0.9432(2) 0.3323(2) 0.0361(9) Uani 1 1 d . . .
H37 H 0.9383 0.9613 0.3061 0.043 Uiso 1 1 calc R . .
C58 C 0.0979(4) 0.7719(5) 0.3005(6) 0.109(4) Uani 1 1 d U . .
H58 H 0.0615 0.7385 0.3047 0.131 Uiso 1 1 calc R A .
C38 C 0.9189(3) 0.9663(2) 0.3976(3) 0.0443(10) Uani 1 1 d . . .
H38 H 0.9557 1.0012 0.4168 0.053 Uiso 1 1 calc R . .
C59 C 0.0891(4) 0.8470(5) 0.3089(7) 0.121(4) Uani 1 1 d . A .
H59 H 0.0467 0.8646 0.3193 0.146 Uiso 1 1 calc R . .
C39 C 0.8757(2) 0.9384(3) 0.4339(2) 0.0406(9) Uani 1 1 d . . .
H39 H 0.8830 0.9532 0.4789 0.049 Uiso 1 1 calc R . .
C60 C 0.1419(3) 0.8947(4) 0.3020(4) 0.0710(18) Uani 1 1 d . . .
H60 H 0.1364 0.9455 0.3070 0.085 Uiso 1 1 calc R A .
C40 C 0.8213(2) 0.8886(2) 0.40557(19) 0.0294(7) Uani 1 1 d . . .
C61 C 0.2038(3) 0.8671(3) 0.2874(2) 0.0469(11) Uani 1 1 d . A .
C41 C 0.7739(2) 0.8574(3) 0.4446(2) 0.0426(10) Uani 1 1 d . . .
H41A H 0.7242 0.8508 0.4152 0.064 Uiso 1 1 calc R . .
H41B H 0.7727 0.8906 0.4810 0.064 Uiso 1 1 calc R . .
H41C H 0.7936 0.8103 0.4632 0.064 Uiso 1 1 calc R . .
C62 C 0.2626(4) 0.9182(3) 0.2812(4) 0.077(2) Uani 1 1 d . . .
H62A H 0.3027 0.8905 0.2719 0.116 Uiso 1 1 calc R A .
H62B H 0.2811 0.9452 0.3231 0.116 Uiso 1 1 calc R . .
H62C H 0.2425 0.9523 0.2446 0.116 Uiso 1 1 calc R . .
C42B C 0.1703(9) 0.6584(8) 0.1522(9) 0.030(3) Uani 0.393(8) 1 d PU A 2
H42C H 0.1967 0.6289 0.1267 0.036 Uiso 0.393(8) 1 calc PR A 2
H42D H 0.1207 0.6377 0.1449 0.036 Uiso 0.393(8) 1 calc PR A 2
C43B C 0.1648(7) 0.7367(7) 0.1278(8) 0.024(3) Uani 0.393(8) 1 d PU A 2
C44B C 0.1003(5) 0.7632(5) 0.0860(5) 0.031(2) Uani 0.393(8) 1 d P A 2
H44B H 0.0566 0.7352 0.0765 0.038 Uiso 0.393(8) 1 calc PR A 2
C45B C 0.1006(6) 0.8320(6) 0.0581(6) 0.042(3) Uani 0.393(8) 1 d P A 2
H45B H 0.0567 0.8525 0.0305 0.051 Uiso 0.393(8) 1 calc PR A 2
C46B C 0.1663(5) 0.8701(5) 0.0712(5) 0.030(2) Uani 0.393(8) 1 d P A 2
H46B H 0.1682 0.9159 0.0507 0.036 Uiso 0.393(8) 1 calc PR A 2
C47B C 0.2287(6) 0.8407(6) 0.1146(5) 0.025(2) Uani 0.393(8) 1 d P A 2
O13 O 0.6829(6) 0.4638(7) 0.5256(7) 0.240(8) Uani 1 1 d . . .

loop_
_atom_site_aniso_label
_atom_site_aniso_U_11
_atom_site_aniso_U_22
_atom_site_aniso_U_33
_atom_site_aniso_U_23
_atom_site_aniso_U_13
_atom_site_aniso_U_12
Co1 0.0141(3) 0.0164(3) 0.0239(3) 0.00598(18) 0.0087(2) 0.00165(17)
Co2 0.0213(3) 0.0255(3) 0.0259(3) 0.0092(2) -0.0062(2) -0.0110(2)
Cl1 0.0146(4) 0.0475(5) 0.0513(5) 0.0112(4) 0.0116(4) -0.0029(3)
Cl2 0.0443(6) 0.0919(9) 0.0327(5) -0.0039(5) 0.0219(4) -0.0015(6)
O1 0.0222(11) 0.0166(10) 0.0270(11) 0.0079(9) 0.0134(9) 0.0032(8)
O4 0.0243(13) 0.0412(15) 0.0285(12) 0.0141(11) -0.0031(10) -0.0190(11)
O2 0.0153(10) 0.0172(10) 0.0240(10) 0.0070(9) 0.0062(8) 0.0013(8)
O5 0.0195(11) 0.0201(11) 0.0209(10) 0.0078(9) -0.0009(8) -0.0036(8)
O3 0.0267(12) 0.0153(11) 0.0389(13) 0.0048(10) 0.0175(10) 0.0070(9)
O6 0.0201(11) 0.0267(12) 0.0224(10) -0.0010(9) 0.0052(9) -0.0102(9)
O10 0.0285(15) 0.060(2) 0.060(2) -0.0084(16) 0.0220(14) -0.0107(14)
O7 0.184(8) 0.105(5) 0.127(5) 0.046(4) 0.094(6) 0.100(5)
O8 0.058(3) 0.184(6) 0.088(3) 0.026(4) 0.016(2) -0.083(4)
O9 0.032(2) 0.205(7) 0.046(2) -0.001(3) 0.0002(16) 0.002(3)
O11 0.069(3) 0.129(4) 0.072(3) 0.025(3) 0.050(2) 0.010(3)
O12 0.161(6) 0.059(3) 0.110(4) 0.002(3) 0.092(5) 0.007(3)
O14 0.146(6) 0.167(7) 0.046(2) 0.037(3) 0.036(3) 0.045(5)
N1 0.0200(13) 0.0213(14) 0.0296(14) 0.0082(11) 0.0119(11) 0.0059(10)
N5 0.0203(15) 0.0352(18) 0.056(2) 0.0149(17) -0.0091(15) -0.0104(13)
N2 0.0223(14) 0.0212(13) 0.0288(14) 0.0089(12) 0.0052(11) 0.0046(11)
N6 0.0179(14) 0.0403(18) 0.0284(15) 0.0070(14) -0.0046(11) -0.0027(13)
N3 0.0255(14) 0.0197(14) 0.0276(14) 0.0050(11) 0.0072(11) 0.0044(11)
N7 0.0335(16) 0.0158(13) 0.0338(15) 0.0074(12) 0.0002(12) -0.0064(12)
N4 0.0181(13) 0.0249(14) 0.0315(14) 0.0043(12) 0.0092(11) -0.0010(11)
N8 0.0224(15) 0.049(2) 0.0353(17) 0.0038(15) 0.0033(13) 0.0002(14)
C1 0.0186(14) 0.0103(13) 0.0218(13) -0.0001(11) 0.0099(11) -0.0020(10)
C11 0.0148(14) 0.0220(15) 0.0238(15) 0.0035(12) 0.0037(12) -0.0049(11)
C2 0.0198(14) 0.0080(12) 0.0183(13) 0.0010(10) 0.0068(11) -0.0017(10)
C12 0.0155(14) 0.0145(14) 0.0201(13) 0.0043(11) 0.0044(11) -0.0010(10)
C3 0.0131(13) 0.0094(12) 0.0201(13) 0.0031(11) 0.0051(10) -0.0007(10)
C13 0.0148(13) 0.0119(13) 0.0196(13) 0.0024(11) 0.0077(11) -0.0008(10)
C4 0.0194(14) 0.0064(12) 0.0250(14) 0.0009(11) 0.0052(11) 0.0000(10)
C14 0.0133(13) 0.0161(14) 0.0222(14) -0.0019(11) 0.0056(11) -0.0021(10)
C5 0.0238(16) 0.0095(13) 0.0272(15) 0.0023(11) 0.0095(13) 0.0033(11)
C15 0.0159(14) 0.0165(14) 0.0189(14) -0.0020(11) 0.0051(11) -0.0043(11)
C6 0.0262(16) 0.0063(12) 0.0252(14) 0.0016(11) 0.0119(12) 0.0029(11)
C20 0.0159(14) 0.0137(13) 0.0216(14) 0.0005(12) 0.0059(11) -0.0019(11)
C7 0.0373(19) 0.0173(15) 0.0323(17) 0.0076(14) 0.0198(15) 0.0045(13)
C19 0.0211(15) 0.0208(15) 0.0262(15) 0.0038(13) 0.0061(13) -0.0057(12)
C8 0.059(3) 0.0225(17) 0.0326(18) 0.0173(15) 0.0199(18) 0.0113(17)
C18 0.0326(18) 0.0212(15) 0.0215(15) 0.0047(13) 0.0092(13) -0.0034(13)
C9 0.052(3) 0.0197(17) 0.042(2) 0.0157(16) 0.0148(19) 0.0167(16)
C17 0.0315(19) 0.0305(18) 0.0200(15) 0.0056(14) -0.0011(13) -0.0065(14)
C10 0.0332(18) 0.0133(14) 0.0389(18) 0.0066(14) 0.0104(15) 0.0110(13)
C16 0.0253(17) 0.0220(16) 0.0247(16) 0.0022(13) 0.0007(13) -0.0070(12)
C21 0.0184(15) 0.0261(17) 0.0339(17) 0.0078(14) 0.0108(13) 0.0096(13)
C22 0.0235(16) 0.0241(17) 0.0315(17) 0.0059(14) 0.0083(13) 0.0071(13)
C23 0.043(2) 0.0277(19) 0.041(2) 0.0048(17) 0.0111(18) 0.0160(17)
C42A 0.018(5) 0.057(6) 0.039(6) 0.005(5) -0.010(4) -0.015(4)
C43A 0.016(4) 0.050(7) 0.049(5) 0.004(5) -0.007(3) -0.001(4)
C44A 0.042(5) 0.141(11) 0.035(4) -0.002(5) -0.011(4) -0.045(6)
C45A 0.070(7) 0.156(13) 0.033(4) 0.021(6) -0.011(4) -0.055(8)
C46A 0.051(6) 0.124(10) 0.046(5) 0.037(6) -0.007(4) -0.026(6)
C47A 0.021(3) 0.061(6) 0.036(4) 0.017(4) 0.003(3) 0.001(3)
C24 0.060(3) 0.025(2) 0.052(3) 0.0092(18) 0.013(2) 0.0150(19)
C25 0.054(3) 0.028(2) 0.042(2) 0.0183(18) 0.0112(19) 0.0035(18)
C26 0.0314(19) 0.0261(18) 0.0346(18) 0.0136(15) 0.0053(15) -0.0010(14)
C27 0.041(2) 0.041(2) 0.045(2) 0.0229(19) 0.0191(19) 0.0038(18)
C48 0.035(2) 0.041(2) 0.053(3) 0.027(2) 0.0021(19) -0.0028(18)
C28 0.0257(17) 0.0311(17) 0.0264(16) 0.0083(14) 0.0121(14) 0.0099(14)
C49 0.0302(19) 0.0248(18) 0.045(2) 0.0184(16) -0.0046(16) -0.0129(15)
C29 0.0235(17) 0.0267(18) 0.0279(16) 0.0085(14) 0.0036(13) 0.0109(13)
C50 0.036(2) 0.0197(17) 0.0328(18) 0.0140(15) -0.0098(15) -0.0093(15)
C30 0.040(2) 0.036(2) 0.0322(19) -0.0048(17) 0.0012(16) 0.0139(17)
C51 0.071(3) 0.0164(18) 0.038(2) 0.0096(16) -0.020(2) -0.0128(18)
C31 0.059(3) 0.032(2) 0.044(2) -0.0114(19) -0.002(2) 0.007(2)
C52 0.078(4) 0.024(2) 0.039(2) 0.0020(18) -0.003(2) 0.005(2)
C32 0.056(3) 0.0243(19) 0.046(2) 0.0029(18) -0.003(2) -0.0019(18)
C53 0.066(3) 0.026(2) 0.047(2) -0.0013(18) 0.009(2) 0.006(2)
C33 0.039(2) 0.0222(17) 0.039(2) 0.0069(15) 0.0059(16) -0.0036(15)
C54 0.047(2) 0.0202(18) 0.042(2) 0.0042(16) 0.0094(18) -0.0003(16)
C34 0.058(3) 0.053(3) 0.056(3) 0.002(2) 0.023(2) -0.032(2)
C55 0.081(4) 0.029(2) 0.080(4) -0.006(2) 0.055(3) -0.006(2)
C35 0.0250(16) 0.0234(17) 0.0394(19) 0.0096(14) 0.0184(14) 0.0015(13)
C56 0.0164(18) 0.053(3) 0.088(4) 0.022(3) 0.010(2) -0.0086(17)
C36 0.0157(14) 0.0186(15) 0.0414(19) 0.0075(14) 0.0135(13) 0.0010(11)
C57 0.0145(19) 0.063(3) 0.091(4) 0.018(3) 0.008(2) 0.0012(19)
C37 0.0260(18) 0.0263(18) 0.060(3) 0.0031(18) 0.0185(17) -0.0075(15)
C58 0.025(3) 0.083(5) 0.221(11) 0.009(6) 0.039(5) 0.008(3)
C38 0.038(2) 0.032(2) 0.062(3) -0.008(2) 0.013(2) -0.0184(18)
C59 0.036(3) 0.096(6) 0.242(14) 0.013(7) 0.054(6) 0.023(4)
C39 0.033(2) 0.043(2) 0.042(2) -0.0062(19) 0.0045(17) -0.0095(18)
C60 0.037(3) 0.074(4) 0.097(5) 0.003(4) 0.010(3) 0.023(3)
C40 0.0222(17) 0.0333(19) 0.0289(17) 0.0038(15) 0.0008(13) -0.0022(14)
C61 0.034(2) 0.061(3) 0.043(2) -0.005(2) 0.0047(18) 0.004(2)
C41 0.035(2) 0.066(3) 0.0248(17) 0.0024(19) 0.0048(15) -0.015(2)
C62 0.090(5) 0.041(3) 0.119(6) -0.030(3) 0.060(5) -0.012(3)
C42B 0.022(7) 0.017(5) 0.038(8) 0.017(5) -0.011(5) -0.010(4)
C43B 0.010(5) 0.019(6) 0.031(6) 0.010(5) -0.011(4) -0.004(4)
C44B 0.019(4) 0.026(5) 0.039(5) 0.016(4) -0.008(4) -0.001(3)
C45B 0.020(5) 0.042(6) 0.051(6) 0.025(5) -0.011(4) -0.001(4)
C46B 0.027(5) 0.019(4) 0.040(5) 0.017(4) 0.001(4) -0.005(3)
C47B 0.025(5) 0.027(5) 0.017(4) 0.007(4) -0.006(4) 0.000(4)
O13 0.186(9) 0.273(12) 0.334(16) -0.241(12) 0.191(11) -0.180(10)

loop_
_atom_type_symbol
_atom_type_description
_atom_type_scat_dispersion_real
_atom_type_scat_dispersion_imag
_atom_type_scat_source
C C 0.0181 0.0091 'International Tables Vol C Tables 4.2.6.8 and 6.1.1.4'
H H 0.0000 0.0000 'International Tables Vol C Tables 4.2.6.8 and 6.1.1.4'
N N 0.0311 0.0180 'International Tables Vol C Tables 4.2.6.8 and 6.1.1.4'
O O 0.0492 0.0322 'International Tables Vol C Tables 4.2.6.8 and 6.1.1.4'
Cl Cl 0.3639 0.7018 'International Tables Vol C Tables 4.2.6.8 and 6.1.1.4'
Co Co -2.3653 3.6143 'International Tables Vol C Tables 4.2.6.8 and 6.1.1.4'

loop_
_geom_angle_atom_site_label_1
_geom_angle_atom_site_label_2
_geom_angle_atom_site_label_3
_geom_angle
O2 Co1 N1 163.95(11)
O2 Co1 N2 111.05(10)
N1 Co1 N2 83.71(11)
O2 Co1 O1 77.78(9)
N1 Co1 O1 86.87(10)
N2 Co1 O1 169.00(10)
O2 Co1 N4 106.63(10)
N1 Co1 N4 77.33(12)
N2 Co1 N4 94.76(11)
O1 Co1 N4 88.68(10)
O2 Co1 N3 97.01(11)
N1 Co1 N3 78.25(12)
N2 Co1 N3 82.15(11)
O1 Co1 N3 90.39(10)
N4 Co1 N3 155.57(11)
O2 Co1 Co2 26.86(7)
N1 Co1 Co2 142.75(9)
N2 Co1 Co2 111.06(8)
O1 Co1 Co2 73.62(6)
N4 Co1 Co2 131.96(8)
N3 Co1 Co2 70.65(8)
O5 Co2 N5 164.92(12)
O5 Co2 N6 108.75(11)
N5 Co2 N6 83.67(14)
O5 Co2 O4 78.07(9)
N5 Co2 O4 90.10(12)
N6 Co2 O4 172.45(12)
O5 Co2 N8 108.75(13)
N5 Co2 N8 79.38(16)
N6 Co2 N8 88.50(14)
O4 Co2 N8 86.16(13)
O5 Co2 N7 94.44(11)
N5 Co2 N7 76.87(15)
N6 Co2 N7 88.84(13)
O4 Co2 N7 93.90(12)
N8 Co2 N7 156.25(13)
O5 Co2 Co1 27.33(7)
N5 Co2 Co1 140.24(11)
N6 Co2 Co1 112.29(9)
O4 Co2 Co1 75.24(7)
N8 Co2 Co1 134.47(10)
N7 Co2 Co1 67.74(8)
O8 Cl1 O9 110.6(4)
O8 Cl1 O7 105.6(5)
O9 Cl1 O7 111.2(5)
O8 Cl1 O10 110.9(3)
O9 Cl1 O10 110.5(3)
O7 Cl1 O10 107.9(3)
O14 Cl2 O13 109.2(8)
O14 Cl2 O11 116.0(4)
O13 Cl2 O11 109.8(4)
O14 Cl2 O12 103.7(4)
O13 Cl2 O12 103.0(7)
O11 Cl2 O12 114.3(3)
C1 O1 Co1 112.53(19)
C11 O4 Co2 111.4(2)
C2 O2 Co1 117.36(18)
C12 O5 Co2 117.79(19)
C28 N1 C35 110.9(3)
C28 N1 C21 111.7(3)
C35 N1 C21 111.1(3)
C28 N1 Co1 108.2(2)
C35 N1 Co1 107.6(2)
C21 N1 Co1 107.12(19)
C42A N5 C56 103.0(6)
C42A N5 C49 116.4(7)
C56 N5 C49 111.9(4)
C42A N5 C42B 19.1(6)
C56 N5 C42B 122.1(7)
C49 N5 C42B 105.0(7)
C42A N5 Co2 111.2(6)
C56 N5 Co2 107.0(3)
C49 N5 Co2 107.0(2)
C42B N5 Co2 102.6(6)
C26 N2 C22 118.8(3)
C26 N2 Co1 129.3(3)
C22 N2 Co1 109.6(2)
C47A N6 C43B 118.0(7)
C47A N6 C43A 116.9(8)
C43B N6 C43A 24.0(5)
C47A N6 C47B 32.6(5)
C43B N6 C47B 115.3(8)
C43A N6 C47B 128.9(7)
C47A N6 Co2 131.5(4)
C43B N6 Co2 110.5(6)
C43A N6 Co2 106.9(6)
C47B N6 Co2 122.5(4)
C29 N3 C33 118.0(3)
C29 N3 Co1 109.6(2)
C33 N3 Co1 129.9(3)
C54 N7 C50 118.0(4)
C54 N7 Co2 130.6(3)
C50 N7 Co2 110.9(3)
C36 N4 C40 118.2(3)
C36 N4 Co1 112.6(2)
C40 N4 Co1 129.2(2)
C61 N8 C57 120.5(4)
C61 N8 Co2 128.9(3)
C57 N8 Co2 109.6(3)
O1 C1 C6 121.9(3)
O1 C1 C2 117.2(3)
C6 C1 C2 120.8(3)
O4 C11 C20 121.9(3)
O4 C11 C12 117.6(3)
C20 C11 C12 120.4(3)
O2 C2 C3 125.8(3)
O2 C2 C1 115.0(3)
C3 C2 C1 119.1(3)
O5 C12 C13 124.3(3)
O5 C12 C11 115.1(3)
C13 C12 C11 120.5(3)
C2 C3 C13 120.8(3)
C2 C3 C4 120.8(3)
C13 C3 C4 118.4(2)
C12 C13 C14 120.0(3)
C12 C13 C3 120.2(3)
C14 C13 C3 119.8(3)
O3 C4 C3 122.6(3)
O3 C4 C5 119.2(3)
C3 C4 C5 118.3(3)
O6 C14 C13 121.6(3)
O6 C14 C15 119.5(3)
C13 C14 C15 118.8(3)
C10 C5 C6 118.9(3)
C10 C5 C4 120.7(3)
C6 C5 C4 120.4(3)
C16 C15 C20 119.3(3)
C16 C15 C14 119.2(3)
C20 C15 C14 121.4(3)
C7 C6 C5 121.0(3)
C7 C6 C1 120.1(3)
C5 C6 C1 118.8(3)
C19 C20 C15 120.6(3)
C19 C20 C11 121.2(3)
C15 C20 C11 118.2(3)
C8 C7 C6 119.1(3)
C20 C19 C18 119.6(3)
C9 C8 C7 120.4(3)
C17 C18 C19 119.4(3)
C8 C9 C10 120.8(4)
C16 C17 C18 121.4(3)
C9 C10 C5 119.9(3)
C17 C16 C15 119.6(3)
N1 C21 C22 114.2(3)
N2 C22 C23 122.7(4)
N2 C22 C21 116.6(3)
C23 C22 C21 120.5(3)
C22 C23 C24 118.8(4)
N5 C42A C43A 112.1(9)
C44A C43A N6 122.0(11)
C44A C43A C42A 117.9(11)
N6 C43A C42A 119.5(10)
C45A C44A C43A 118.5(10)
C46A C45A C44A 120.4(9)
C45A C46A C47A 120.0(9)
N6 C47A C46A 121.9(9)
N6 C47A C48 115.5(7)
C46A C47A C48 122.7(7)
C25 C24 C23 119.1(4)
C24 C25 C26 119.9(4)
N2 C26 C25 120.6(4)
N2 C26 C27 119.1(3)
C25 C26 C27 120.3(4)
C47B C48 C47A 29.1(5)
N1 C28 C29 110.0(3)
C50 C49 N5 110.4(3)
N3 C29 C30 122.5(4)
N3 C29 C28 116.1(3)
C30 C29 C28 121.4(4)
N7 C50 C51 121.7(4)
N7 C50 C49 115.8(4)
C51 C50 C49 122.4(4)
C29 C30 C31 119.2(4)
C52 C51 C50 119.8(4)
C32 C31 C30 118.4(4)
C51 C52 C53 118.2(5)
C31 C32 C33 120.6(4)
C52 C53 C54 121.0(5)
N3 C33 C32 121.3(4)
N3 C33 C34 118.2(4)
C32 C33 C34 120.5(4)
N7 C54 C53 121.2(4)
N7 C54 C55 118.9(4)
C53 C54 C55 119.8(4)
N1 C35 C36 110.1(3)
N5 C56 C57 110.7(4)
N4 C36 C37 122.7(4)
N4 C36 C35 116.1(3)
C37 C36 C35 121.2(3)
N8 C57 C58 120.5(6)
N8 C57 C56 117.0(4)
C58 C57 C56 122.3(6)
C38 C37 C36 118.2(4)
C57 C58 C59 118.8(7)
C39 C38 C37 119.2(4)
C60 C59 C58 119.8(7)
C38 C39 C40 120.4(4)
C59 C60 C61 118.7(7)
N4 C40 C39 121.2(4)
N4 C40 C41 117.7(3)
C39 C40 C41 121.1(4)
N8 C61 C60 121.6(5)
N8 C61 C62 119.1(5)
C60 C61 C62 119.2(6)
C43B C42B N5 109.4(12)
N6 C43B C44B 126.1(11)
N6 C43B C42B 112.0(12)
C44B C43B C42B 120.8(12)
C43B C44B C45B 118.5(9)
C46B C45B C44B 119.0(9)
C47B C46B C45B 119.3(8)
C46B C47B N6 121.4(8)
C46B C47B C48 120.6(8)
N6 C47B C48 116.7(8)

loop_
_geom_bond_atom_site_label_1
_geom_bond_atom_site_label_2
_geom_bond_distance
Co1 O2 2.001(2)
Co1 N1 2.118(3)
Co1 N2 2.149(3)
Co1 O1 2.164(2)
Co1 N4 2.190(3)
Co1 N3 2.279(3)
Co1 Co2 8.1257(10)
Co2 O5 1.985(2)
Co2 N5 2.132(3)
Co2 N6 2.136(3)
Co2 O4 2.182(3)
Co2 N8 2.215(4)
Co2 N7 2.267(4)
Cl1 O8 1.397(4)
Cl1 O9 1.406(4)
Cl1 O7 1.417(5)
Cl1 O10 1.421(3)
Cl2 O14 1.363(5)
Cl2 O13 1.372(7)
Cl2 O11 1.383(4)
Cl2 O12 1.465(5)
O1 C1 1.241(4)
O4 C11 1.246(4)
O2 C2 1.292(4)
O5 C12 1.290(4)
O3 C4 1.224(4)
O6 C14 1.238(4)
N1 C28 1.474(5)
N1 C35 1.483(4)
N1 C21 1.490(4)
N5 C42A 1.431(13)
N5 C56 1.464(7)
N5 C49 1.485(6)
N5 C42B 1.613(18)
N2 C26 1.342(5)
N2 C22 1.361(4)
N6 C47A 1.307(8)
N6 C43B 1.307(14)
N6 C43A 1.418(13)
N6 C47B 1.444(11)
N3 C29 1.349(5)
N3 C33 1.352(5)
N7 C54 1.330(6)
N7 C50 1.361(5)
N4 C36 1.351(4)
N4 C40 1.354(5)
N8 C61 1.330(7)
N8 C57 1.365(6)
C1 C6 1.459(4)
C1 C2 1.503(4)
C11 C20 1.450(4)
C11 C12 1.503(4)
C2 C3 1.373(4)
C12 C13 1.376(4)
C3 C13 1.469(4)
C3 C4 1.476(4)
C13 C14 1.457(4)
C4 C5 1.493(4)
C14 C15 1.499(4)
C5 C10 1.397(5)
C5 C6 1.404(4)
C15 C16 1.385(5)
C15 C20 1.403(4)
C6 C7 1.391(4)
C20 C19 1.388(4)
C7 C8 1.390(6)
C19 C18 1.392(5)
C8 C9 1.382(6)
C18 C17 1.384(5)
C9 C10 1.385(5)
C17 C16 1.383(5)
C21 C22 1.513(5)
C22 C23 1.378(5)
C23 C24 1.388(7)
C42A C43A 1.525(18)
C43A C44A 1.367(15)
C44A C45A 1.360(15)
C45A C46A 1.344(16)
C46A C47A 1.406(14)
C47A C48 1.606(11)
C24 C25 1.373(7)
C25 C26 1.416(6)
C26 C27 1.494(6)
C48 C47B 1.456(11)
C28 C29 1.505(5)
C49 C50 1.485(7)
C29 C30 1.383(6)
C50 C51 1.410(7)
C30 C31 1.395(7)
C51 C52 1.346(9)
C31 C32 1.350(8)
C52 C53 1.372(7)
C32 C33 1.401(6)
C53 C54 1.397(6)
C33 C34 1.491(6)
C54 C55 1.504(6)
C35 C36 1.498(5)
C56 C57 1.487(8)
C36 C37 1.392(5)
C57 C58 1.373(8)
C37 C38 1.388(7)
C58 C59 1.408(12)
C38 C39 1.365(6)
C59 C60 1.371(11)
C39 C40 1.385(6)
C60 C61 1.391(7)
C40 C41 1.488(5)
C61 C62 1.495(8)
C42B C43B 1.521(19)
C43B C44B 1.380(16)
C44B C45B 1.393(14)
C45B C46B 1.392(13)
C46B C47B 1.387(14)

loop_
_platon_squeeze_void_nr
_platon_squeeze_void_average_x
_platon_squeeze_void_average_y
_platon_squeeze_void_average_z
_platon_squeeze_void_volume
_platon_squeeze_void_count_electrons
_platon_squeeze_void_content
1 0.000 0.000 0.000 406 92 ' '
2 0.500 0.000 0.500 272 77 ' '
3 1.000 0.500 0.500 403 91 ' '
4 0.500 0.500 0.000 269 75 ' '
